data_1563781
loop_
_publ_author_name
'Moll, A.'
'Viennois, R.'
'Boehm, M.'
'Koza, M. M.'
'Sidis, Y.'
'Rouquette, J.'
'Laborde, S.'
'Debray, J.'
'Menaert, B.'
'Castellan, J.-P.'
'Candolfi, C.'
'Lenoir, B.'
'Hermet, P.'
'Beaudhuin, M.'

_publ_section_title
;
 Anharmonicity and Effect of the Nanostructuring on the Lattice Dynamics
 of CrSi2
;
_journal_name_full 'The Journal of Physical Chemistry C'
_journal_paper_doi 10.1021/acs.jpcc.1c02738
_journal_year 2021
_chemical_formula_moiety 'Cr Si2'
_chemical_formula_sum 'Cr Si2'
_chemical_formula_weight 108.18
_space_group_crystal_system hexagonal
_space_group_IT_number 181
_space_group_name_Hall 'P 64 2 (0 0 2)'
_space_group_name_H-M_alt 'P 64 2 2'
_audit_creation_method SHELXL-2016/6
_cell_angle_alpha 90
_cell_angle_beta 90
_cell_angle_gamma 120
_cell_formula_units_Z 3
_cell_length_a 4.4289(2)
_cell_length_b 4.4289(2)
_cell_length_c 6.3663(3)
_cell_measurement_reflns_used 156
_cell_measurement_temperature 298(2)
_cell_measurement_theta_max 53.544
_cell_measurement_theta_min 5.316
_cell_volume 108.146(9)
_computing_structure_refinement 'SHELXL-2016/6 (Sheldrick, 2016)'
_computing_structure_solution 'SHELXT 2014/5 (Sheldrick, 2014)'
_diffrn_ambient_temperature 298(2)
_diffrn_detector_area_resol_mean 'SADABS: Area-Detector Absorption Correction;: Madison, WI.'
_diffrn_measured_fraction_theta_full 0.789
_diffrn_measured_fraction_theta_max 0.951
_diffrn_measurement_device_type 'Bruker APEX-II CCD'
_diffrn_measurement_method '\f and \w scans'
_diffrn_radiation_type MoK\a
_diffrn_radiation_wavelength 0.71073
_diffrn_reflns_av_R_equivalents 0.0589
_diffrn_reflns_av_unetI/netI 0.0333
_diffrn_reflns_Laue_measured_fraction_full 0.789
_diffrn_reflns_Laue_measured_fraction_max 0.951
_diffrn_reflns_limit_h_max 10
_diffrn_reflns_limit_h_min -9
_diffrn_reflns_limit_k_max 10
_diffrn_reflns_limit_k_min -10
_diffrn_reflns_limit_l_max 14
_diffrn_reflns_limit_l_min -14
_diffrn_reflns_number 7271
_diffrn_reflns_point_group_measured_fraction_full 0.826
_diffrn_reflns_point_group_measured_fraction_max 0.964
_diffrn_reflns_theta_full 25.242
_diffrn_reflns_theta_max 53.544
_diffrn_reflns_theta_min 5.316
_diffrn_source 'microsource I&#x00B5;S DIAMOND'
_exptl_absorpt_coefficient_mu 8.877
_exptl_absorpt_correction_T_max 1.464705
_exptl_absorpt_correction_T_min 0.8167
_exptl_absorpt_correction_type multi-scan
_exptl_absorpt_process_details
'SADABS 2016/2: Krause, L., Herbst-Irmer, R., Sheldrick G.M. & Stalke D., J. Appl. Cryst. 48 (2015) 3-10'
_exptl_crystal_colour dark
_exptl_crystal_density_diffrn 4.983
_exptl_crystal_density_meas 4.983
_exptl_crystal_density_method 'not measured'
_exptl_crystal_F_000 156
_exptl_crystal_size_max 0.165
_exptl_crystal_size_mid 0.165
_exptl_crystal_size_min 0.092
_exptl_transmission_factor_max 1
_exptl_transmission_factor_min 0.7748
_refine_diff_density_max 1.516
_refine_diff_density_min -1.786
_refine_diff_density_rms 0.483
_refine_ls_abs_structure_details
;
 Flack x determined using 127 quotients [(I+)-(I-)]/[(I+)+(I-)]
 (Parsons, Flack and Wagner, Acta Cryst. B69 (2013) 249-259).
;
_refine_ls_abs_structure_Flack 0.11(8)
_refine_ls_extinction_method none
_refine_ls_goodness_of_fit_ref 1.395
_refine_ls_hydrogen_treatment undef
_refine_ls_matrix_type full
_refine_ls_number_parameters 9
_refine_ls_number_reflns 433
_refine_ls_number_restraints 0
_refine_ls_restrained_S_all 1.395
_refine_ls_R_factor_all 0.0430
_refine_ls_R_factor_gt 0.0419
_refine_ls_shift/su_max 0.000
_refine_ls_shift/su_mean 0.000
_refine_ls_structure_factor_coef Fsqd
_refine_ls_weighting_details 'w=1/[\s^2^(Fo^2^)+(0.0603P)^2^+0.0196P] where P=(Fo^2^+2Fc^2^)/3'
_refine_ls_weighting_scheme calc
_refine_ls_wR_factor_gt 0.1091
_refine_ls_wR_factor_ref 0.1097
_reflns_Friedel_coverage 0.478
_reflns_Friedel_fraction_full 1.000
_reflns_Friedel_fraction_max 0.993
_reflns_number_gt 399
_reflns_number_total 433
_reflns_threshold_expression 'I > 2\s(I)'
_cod_data_source_file jp1c02738_si_001.cif
_cod_data_source_block mo_CrSi2_2_0m_a
_cod_original_cell_volume 108.146(11)
_cod_original_sg_symbol_Hall 'P 64 2c (0 0 -1)'
_cod_database_code 1563781
_shelx_shelxl_version_number 2016/6
_shelx_space_group_comment
;
The symmetry employed for this shelxl refinement is uniquely defined
by the following loop, which should always be used as a source of
symmetry information in preference to the above space-group names.
They are only intended as comments.
;
_shelx_estimated_absorpt_t_min 0.8167
_shelx_estimated_absorpt_t_max 1.464705

loop_
_space_group_symop_operation_xyz
'x, y, z'
'-y, x-y, z+1/3'
'-x+y, -x, z+2/3'
'-x, -y, z'
'y, -x+y, z+1/3'
'x-y, x, z+2/3'
'y, x, -z+1/3'
'x-y, -y, -z'
'-x, -x+y, -z+2/3'
'-y, -x, -z+1/3'
'-x+y, y, -z'
'x, x-y, -z+2/3'

loop_
_atom_site_label
_atom_site_type_symbol
_atom_site_fract_x
_atom_site_fract_y
_atom_site_fract_z
_atom_site_U_iso_or_equiv
_atom_site_adp_type
_atom_site_occupancy
_atom_site_site_symmetry_order
_atom_site_calc_flag
_atom_site_refinement_flags_posn
_atom_site_refinement_flags_adp
_atom_site_refinement_flags_occupancy
_atom_site_disorder_assembly
_atom_site_disorder_group
Cr01 Cr 0.500000 0.500000 0.166667 0.00486(13) Uani 1 4 d S T P . .
Si02 Si 0.16559(5) 0.33118(11) 0.500000 0.00661(16) Uani 1 2 d S T P . .

loop_
_atom_site_aniso_label
_atom_site_aniso_U_11
_atom_site_aniso_U_22
_atom_site_aniso_U_33
_atom_site_aniso_U_23
_atom_site_aniso_U_13
_atom_site_aniso_U_12
Cr01 0.00462(14) 0.00462(14) 0.00475(17) 0.000 0.000 0.00188(10)
Si02 0.0063(2) 0.0081(3) 0.0061(3) 0.000 0.00024(11) 0.00407(13)

loop_
_atom_type_symbol
_atom_type_description
_atom_type_scat_dispersion_real
_atom_type_scat_dispersion_imag
_atom_type_scat_source
Cr Cr 0.3209 0.6236 'International Tables Vol C Tables 4.2.6.8 and 6.1.1.4'
Si Si 0.0817 0.0704 'International Tables Vol C Tables 4.2.6.8 and 6.1.1.4'

loop_
_geom_angle_atom_site_label_1
_geom_angle_atom_site_label_2
_geom_angle_atom_site_label_3
_geom_angle
_geom_angle_site_symmetry_1
_geom_angle_site_symmetry_3
_geom_angle_publ_flag
Si02 Cr01 Si02 62.300(9) 5_554 2_664 ?
Si02 Cr01 Si02 150.317(11) 5_554 4_665 ?
Si02 Cr01 Si02 126.588(16) 2_664 4_665 ?
Si02 Cr01 Si02 126.588(16) 5_554 . ?
Si02 Cr01 Si02 150.317(11) 2_664 . ?
Si02 Cr01 Si02 62.300(9) 4_665 . ?
Si02 Cr01 Si02 121.150(4) 5_554 6_664 ?
Si02 Cr01 Si02 58.850(4) 2_664 6_664 ?
Si02 Cr01 Si02 74.789(13) 4_665 6_664 ?
Si02 Cr01 Si02 105.211(13) . 6_664 ?
Si02 Cr01 Si02 105.211(13) 5_554 3_664 ?
Si02 Cr01 Si02 74.789(13) 2_664 3_664 ?
Si02 Cr01 Si02 58.851(5) 4_665 3_664 ?
Si02 Cr01 Si02 121.150(5) . 3_664 ?
Si02 Cr01 Si02 59.680(16) 6_664 3_664 ?
Si02 Cr01 Si02 58.850(5) 5_554 3_554 ?
Si02 Cr01 Si02 121.150(4) 2_664 3_554 ?
Si02 Cr01 Si02 105.211(13) 4_665 3_554 ?
Si02 Cr01 Si02 74.789(13) . 3_554 ?
Si02 Cr01 Si02 180.0 6_664 3_554 ?
Si02 Cr01 Si02 120.320(16) 3_664 3_554 ?
Si02 Cr01 Si02 74.789(13) 5_554 6_554 ?
Si02 Cr01 Si02 105.211(13) 2_664 6_554 ?
Si02 Cr01 Si02 121.150(5) 4_665 6_554 ?
Si02 Cr01 Si02 58.851(5) . 6_554 ?
Si02 Cr01 Si02 120.320(16) 6_664 6_554 ?
Si02 Cr01 Si02 180.0 3_664 6_554 ?
Si02 Cr01 Si02 59.680(16) 3_554 6_554 ?
Si02 Cr01 Si02 104.841(6) 5_554 3_564 ?
Si02 Cr01 Si02 75.158(6) 2_664 3_564 ?
Si02 Cr01 Si02 104.842(6) 4_665 3_564 ?
Si02 Cr01 Si02 75.159(6) . 3_564 ?
Si02 Cr01 Si02 60.160(8) 6_664 3_564 ?
Si02 Cr01 Si02 119.840(8) 3_664 3_564 ?
Si02 Cr01 Si02 119.840(8) 3_554 3_564 ?
Si02 Cr01 Si02 60.160(8) 6_554 3_564 ?
Si02 Cr01 Si02 75.158(6) 5_554 6_654 ?
Si02 Cr01 Si02 104.841(6) 2_664 6_654 ?
Si02 Cr01 Si02 75.159(6) 4_665 6_654 ?
Si02 Cr01 Si02 104.842(6) . 6_654 ?
Si02 Cr01 Si02 119.840(8) 6_664 6_654 ?
Si02 Cr01 Si02 60.160(8) 3_664 6_654 ?
Si02 Cr01 Si02 60.160(8) 3_554 6_654 ?
Si02 Cr01 Si02 119.840(8) 6_554 6_654 ?
Si02 Cr01 Si02 180.0 3_564 6_654 ?
Si02 Si02 Si02 150.239(7) 6_554 5 ?
Si02 Si02 Cr01 62.054(5) 6_554 . ?
Si02 Si02 Cr01 127.068(8) 5 . ?
Si02 Si02 Cr01 127.068(8) 6_554 3_565 ?
Si02 Si02 Cr01 62.054(5) 5 3_565 ?
Cr01 Si02 Cr01 149.726(18) . 3_565 ?
Si02 Si02 Si02 75.120(4) 6_554 4 ?
Si02 Si02 Si02 75.120(4) 5 4 ?
Cr01 Si02 Si02 105.137(9) . 4 ?
Cr01 Si02 Si02 105.137(9) 3_565 4 ?
Si02 Si02 Cr01 59.096(8) 6_554 2 ?
Si02 Si02 Cr01 104.954(1) 5 2 ?
Cr01 Si02 Cr01 121.149(4) . 2 ?
Cr01 Si02 Cr01 75.084(2) 3_565 2 ?
Si02 Si02 Cr01 60.160(8) 4 2 ?
Si02 Si02 Cr01 104.954(1) 6_554 2_655 ?
Si02 Si02 Cr01 59.096(8) 5 2_655 ?
Cr01 Si02 Cr01 75.084(2) . 2_655 ?
Cr01 Si02 Cr01 121.149(5) 3_565 2_655 ?
Si02 Si02 Cr01 60.160(8) 4 2_655 ?
Cr01 Si02 Cr01 120.320(16) 2 2_655 ?
Si02 Si02 Cr01 104.880(4) 6_554 2_665 ?
Si02 Si02 Cr01 104.880(4) 5 2_665 ?
Cr01 Si02 Cr01 74.863(9) . 2_665 ?
Cr01 Si02 Cr01 74.863(9) 3_565 2_665 ?
Si02 Si02 Cr01 180.000(11) 4 2_665 ?
Cr01 Si02 Cr01 119.840(8) 2 2_665 ?
Cr01 Si02 Cr01 119.840(8) 2_655 2_665 ?
Si02 Si02 Si02 75.267(11) 6_554 4_565 ?
Si02 Si02 Si02 120.904(8) 5 4_565 ?
Cr01 Si02 Si02 104.693(13) . 4_565 ?
Cr01 Si02 Si02 58.850(4) 3_565 4_565 ?
Si02 Si02 Si02 120.319(16) 4 4_565 ?
Cr01 Si02 Si02 60.159(8) 2 4_565 ?
Cr01 Si02 Si02 179.52(2) 2_655 4_565 ?
Cr01 Si02 Si02 59.681(16) 2_665 4_565 ?
Si02 Si02 Si02 120.904(8) 6_554 4_665 ?
Si02 Si02 Si02 75.267(11) 5 4_665 ?
Cr01 Si02 Si02 58.850(4) . 4_665 ?
Cr01 Si02 Si02 104.693(13) 3_565 4_665 ?
Si02 Si02 Si02 120.319(16) 4 4_665 ?
Cr01 Si02 Si02 179.52(2) 2 4_665 ?
Cr01 Si02 Si02 60.159(8) 2_655 4_665 ?
Cr01 Si02 Si02 59.681(16) 2_665 4_665 ?
Si02 Si02 Si02 119.36(3) 4_565 4_665 ?

loop_
_geom_bond_atom_site_label_1
_geom_bond_atom_site_label_2
_geom_bond_distance
_geom_bond_site_symmetry_2
_geom_bond_publ_flag
Cr01 Si02 2.47961(14) 5_554 ?
Cr01 Si02 2.47960(14) 2_664 ?
Cr01 Si02 2.47962(14) 4_665 ?
Cr01 Si02 2.47962(14) . ?
Cr01 Si02 2.5529(2) 6_664 ?
Cr01 Si02 2.5529(2) 3_664 ?
Cr01 Si02 2.5529(2) 3_554 ?
Cr01 Si02 2.5529(2) 6_554 ?
Cr01 Si02 2.5653(4) 3_564 ?
Cr01 Si02 2.5653(4) 6_654 ?
Si02 Si02 2.4733(2) 6_554 ?
Si02 Si02 2.4733(2) 5 ?
Si02 Si02 2.5405(8) 4 ?
Si02 Si02 2.5653(4) 4_565 ?
Si02 Si02 2.5653(4) 4_665 ?
